data_4086117
loop_
_publ_author_name
'Aghazadeh Meshgi, Mohammad'
'Baumgartner, Judith'
'Marschner, Christoph'

_publ_section_title
;
 Oligosilanylsilatranes.
;
_journal_issue 15
_journal_name_full Organometallics
_journal_page_first 3721
_journal_page_last 3731
_journal_paper_doi 10.1021/acs.organomet.5b00404
_journal_volume 34
_journal_year 2015
_chemical_formula_sum 'C13 H33 N O3 Si4'
_chemical_formula_weight 363.76
_chemical_name_systematic
; 
 ? 
;
_space_group_IT_number 54
_symmetry_cell_setting orthorhombic
_symmetry_space_group_name_Hall '-P 2a 2ac'
_symmetry_space_group_name_H-M 'P c c a'
_atom_sites_solution_hydrogens geom
_atom_sites_solution_primary direct
_atom_sites_solution_secondary difmap
_audit_creation_method SHELXL-97
_cell_angle_alpha 90.00
_cell_angle_beta 90.00
_cell_angle_gamma 90.00
_cell_formula_units_Z 8
_cell_length_a 26.403(5)
_cell_length_b 12.048(2)
_cell_length_c 12.972(3)
_cell_measurement_reflns_used 8624
_cell_measurement_temperature 100(2)
_cell_measurement_theta_max 52.290
_cell_measurement_theta_min 4.558
_cell_volume 4126.4(14)
_computing_cell_refinement 'Bruker XSCANS'
_computing_data_collection 'Bruker XSCANS'
_computing_data_reduction 'Bruker SHELXTL'
_computing_molecular_graphics 'Bruker SHELXTL'
_computing_publication_material 'Bruker SHELXTL'
_computing_structure_refinement 'SHELXL-97 (Sheldrick, 1997)'
_computing_structure_solution 'SHELXS-97 (Sheldrick, 1990)'
_diffrn_ambient_temperature 100(2)
_diffrn_measured_fraction_theta_full 1.000
_diffrn_measured_fraction_theta_max 1.000
_diffrn_measurement_device_type 'SMART APEX'
_diffrn_measurement_method '\w scans'
_diffrn_radiation_monochromator graphite
_diffrn_radiation_source 'fine-focus sealed tube'
_diffrn_radiation_type MoK\a
_diffrn_radiation_wavelength 0.71073
_diffrn_reflns_av_R_equivalents 0.0563
_diffrn_reflns_av_sigmaI/netI 0.0338
_diffrn_reflns_limit_h_max 32
_diffrn_reflns_limit_h_min -32
_diffrn_reflns_limit_k_max 15
_diffrn_reflns_limit_k_min -15
_diffrn_reflns_limit_l_max 16
_diffrn_reflns_limit_l_min -15
_diffrn_reflns_number 31229
_diffrn_reflns_theta_full 26.37
_diffrn_reflns_theta_max 26.37
_diffrn_reflns_theta_min 1.54
_exptl_absorpt_coefficient_mu 0.296
_exptl_absorpt_correction_T_max 0.9653
_exptl_absorpt_correction_T_min 0.9191
_exptl_absorpt_correction_type multi-scan
_exptl_absorpt_process_details SADABS
_exptl_crystal_colour colorless
_exptl_crystal_density_diffrn 1.171
_exptl_crystal_density_method 'not measured'
_exptl_crystal_description plates
_exptl_crystal_F_000 1584
_exptl_crystal_size_max 0.29
_exptl_crystal_size_mid 0.20
_exptl_crystal_size_min 0.12
_platon_squeeze_details
;
;
_refine_diff_density_max 0.512
_refine_diff_density_min -0.358
_refine_diff_density_rms 0.076
_refine_ls_extinction_method none
_refine_ls_goodness_of_fit_ref 1.389
_refine_ls_hydrogen_treatment constr
_refine_ls_matrix_type full
_refine_ls_number_parameters 197
_refine_ls_number_reflns 4226
_refine_ls_number_restraints 0
_refine_ls_restrained_S_all 1.389
_refine_ls_R_factor_all 0.0793
_refine_ls_R_factor_gt 0.0753
_refine_ls_shift/su_max 0.001
_refine_ls_shift/su_mean 0.000
_refine_ls_structure_factor_coef Fsqd
_refine_ls_weighting_details 'calc w=1/[\s^2^(Fo^2^)+(0.0429P)^2^+5.9090P] where P=(Fo^2^+2Fc^2^)/3'
_refine_ls_weighting_scheme calc
_refine_ls_wR_factor_gt 0.1458
_refine_ls_wR_factor_ref 0.1478
_reflns_number_gt 4054
_reflns_number_total 4226
_reflns_threshold_expression >2sigma(I)
_cod_data_source_file om5b00404_si_002.cif
_cod_data_source_block 6_1118j
_cod_depositor_comments
;
The following automatic conversions were performed:

'_symmetry_cell_setting' value 'Orthorhombic' changed to
'orthorhombic' according to
/usr/data/users/saulius/crontab/automatic-downloads/rss-feeds/ACS/lib/dictionaries/cif_core.dic
dictionary named 'cif_core.dic' version 2.4.2 from 2011-04-26.

Automatic conversion script
Id: cif_fix_values 3271 2015-04-21 07:52:19Z andrius 

 Adding full bibliography for 4086115--4086125.cif.
;
_cod_original_cell_volume 4126.5(14)
_cod_original_sg_symbol_H-M Pcca
_cod_database_code 4086117

loop_
_symmetry_equiv_pos_as_xyz
'x, y, z'
'-x+1/2, -y, z'
'-x, y, -z+1/2'
'x+1/2, -y, -z+1/2'
'-x, -y, -z'
'x-1/2, y, -z'
'x, -y, z-1/2'
'-x-1/2, y, z-1/2'

loop_
_atom_site_label
_atom_site_type_symbol
_atom_site_fract_x
_atom_site_fract_y
_atom_site_fract_z
_atom_site_U_iso_or_equiv
_atom_site_adp_type
_atom_site_occupancy
_atom_site_symmetry_multiplicity
_atom_site_calc_flag
_atom_site_refinement_flags
Si1 Si 0.39487(3) 0.57241(7) 0.99203(6) 0.0162(2) Uani 1 1 d .
Si2 Si 0.38972(3) 0.76105(7) 1.03757(7) 0.0185(2) Uani 1 1 d .
Si3 Si 0.30487(4) 0.79058(8) 1.08361(8) 0.0255(2) Uani 1 1 d .
Si4 Si 0.41348(4) 0.88642(7) 0.90865(7) 0.0236(2) Uani 1 1 d .
N1 N 0.39248(9) 0.3962(2) 0.9590(2) 0.0170(5) Uani 1 1 d .
O1 O 0.34189(8) 0.57313(19) 0.92122(17) 0.0225(5) Uani 1 1 d .
O2 O 0.39343(8) 0.52684(17) 1.11454(16) 0.0204(5) Uani 1 1 d .
O3 O 0.44998(8) 0.56587(18) 0.92915(17) 0.0202(5) Uani 1 1 d .
C1 C 0.35675(11) 0.3849(3) 0.8724(2) 0.0199(7) Uani 1 1 d .
H1A H 0.3408 0.3106 0.8729 0.024 Uiso 1 1 calc R
H1B H 0.3745 0.3952 0.8058 0.024 Uiso 1 1 calc R
C2 C 0.31721(12) 0.4748(3) 0.8879(3) 0.0242(7) Uani 1 1 d .
H2A H 0.2990 0.4888 0.8224 0.029 Uiso 1 1 calc R
H2B H 0.2922 0.4508 0.9402 0.029 Uiso 1 1 calc R
C3 C 0.39584(13) 0.4130(3) 1.1430(2) 0.0221(7) Uani 1 1 d .
H3A H 0.3758 0.4003 1.2065 0.027 Uiso 1 1 calc R
H3B H 0.4314 0.3915 1.1568 0.027 Uiso 1 1 calc R
C4 C 0.37464(13) 0.3441(3) 1.0552(2) 0.0213(7) Uani 1 1 d .
H4A H 0.3869 0.2666 1.0600 0.026 Uiso 1 1 calc R
H4B H 0.3372 0.3435 1.0576 0.026 Uiso 1 1 calc R
C5 C 0.46595(12) 0.4680(3) 0.8762(2) 0.0207(7) Uani 1 1 d .
H5A H 0.5034 0.4646 0.8743 0.025 Uiso 1 1 calc R
H5B H 0.4533 0.4692 0.8044 0.025 Uiso 1 1 calc R
C6 C 0.44519(11) 0.3679(3) 0.9323(2) 0.0177(6) Uani 1 1 d .
H6A H 0.4462 0.3015 0.8873 0.021 Uiso 1 1 calc R
H6B H 0.4652 0.3527 0.9953 0.021 Uiso 1 1 calc R
C7 C 0.43130(13) 0.7960(3) 1.1534(2) 0.0245(7) Uani 1 1 d .
H7A H 0.4670 0.7862 1.1348 0.037 Uiso 1 1 calc R
H7B H 0.4228 0.7467 1.2109 0.037 Uiso 1 1 calc R
H7C H 0.4255 0.8733 1.1739 0.037 Uiso 1 1 calc R
C8 C 0.27520(14) 0.6627(3) 1.1388(3) 0.0314(8) Uani 1 1 d .
H8A H 0.2426 0.6818 1.1702 0.047 Uiso 1 1 calc R
H8B H 0.2976 0.6310 1.1912 0.047 Uiso 1 1 calc R
H8C H 0.2698 0.6082 1.0837 0.047 Uiso 1 1 calc R
C9 C 0.30215(17) 0.8997(4) 1.1866(4) 0.0542(13) Uani 1 1 d .
H9A H 0.2674 0.9061 1.2123 0.081 Uiso 1 1 calc R
H9B H 0.3130 0.9711 1.1580 0.081 Uiso 1 1 calc R
H9C H 0.3247 0.8788 1.2435 0.081 Uiso 1 1 calc R
C10 C 0.38570(18) 0.8508(3) 0.7800(3) 0.0417(10) Uani 1 1 d .
H10A H 0.3950 0.9080 0.7297 0.063 Uiso 1 1 calc R
H10B H 0.3487 0.8469 0.7857 0.063 Uiso 1 1 calc R
H10C H 0.3988 0.7787 0.7572 0.063 Uiso 1 1 calc R
C11 C 0.39370(15) 1.0315(3) 0.9444(3) 0.0309(8) Uani 1 1 d .
H11A H 0.4061 1.0491 1.0137 0.046 Uiso 1 1 calc R
H11B H 0.3567 1.0369 0.9432 0.046 Uiso 1 1 calc R
H11C H 0.4081 1.0843 0.8948 0.046 Uiso 1 1 calc R
C12 C 0.48425(16) 0.8833(3) 0.8970(3) 0.0415(10) Uani 1 1 d .
H12A H 0.4949 0.8109 0.8704 0.062 Uiso 1 1 calc R
H12B H 0.4995 0.8956 0.9649 0.062 Uiso 1 1 calc R
H12C H 0.4953 0.9418 0.8495 0.062 Uiso 1 1 calc R
C13 C 0.26509(15) 0.8325(4) 0.9708(4) 0.0475(12) Uani 1 1 d .
H13A H 0.2664 0.7744 0.9180 0.071 Uiso 1 1 calc R
H13B H 0.2780 0.9021 0.9420 0.071 Uiso 1 1 calc R
H13C H 0.2300 0.8430 0.9932 0.071 Uiso 1 1 calc R

loop_
_atom_site_aniso_label
_atom_site_aniso_U_11
_atom_site_aniso_U_22
_atom_site_aniso_U_33
_atom_site_aniso_U_23
_atom_site_aniso_U_13
_atom_site_aniso_U_12
Si1 0.0166(4) 0.0158(4) 0.0161(4) 0.0007(3) -0.0013(3) 0.0019(3)
Si2 0.0209(4) 0.0147(4) 0.0200(4) 0.0009(3) -0.0024(3) 0.0016(3)
Si3 0.0199(5) 0.0221(5) 0.0346(5) -0.0013(4) -0.0034(4) 0.0035(4)
Si4 0.0360(5) 0.0155(4) 0.0194(5) 0.0005(4) 0.0001(4) 0.0006(4)
N1 0.0152(13) 0.0180(13) 0.0178(13) -0.0014(10) -0.0002(10) -0.0009(11)
O1 0.0212(12) 0.0208(12) 0.0256(12) -0.0028(10) -0.0058(9) 0.0056(9)
O2 0.0290(12) 0.0139(11) 0.0183(11) 0.0004(9) 0.0009(9) 0.0010(9)
O3 0.0206(11) 0.0174(11) 0.0226(12) 0.0009(9) 0.0014(9) 0.0010(9)
C1 0.0162(15) 0.0221(16) 0.0216(16) -0.0070(13) -0.0026(12) -0.0005(13)
C2 0.0178(16) 0.0258(18) 0.0289(18) -0.0070(14) -0.0041(13) 0.0021(14)
C3 0.0319(18) 0.0153(15) 0.0192(16) 0.0033(13) 0.0027(14) 0.0001(14)
C4 0.0246(17) 0.0169(16) 0.0222(16) 0.0027(13) 0.0041(13) -0.0018(13)
C5 0.0149(15) 0.0273(18) 0.0201(16) -0.0003(14) 0.0011(12) 0.0031(13)
C6 0.0179(15) 0.0176(15) 0.0177(15) -0.0026(12) -0.0021(12) 0.0049(12)
C7 0.0279(18) 0.0241(17) 0.0213(17) 0.0002(14) -0.0018(14) -0.0004(14)
C8 0.0242(18) 0.038(2) 0.032(2) 0.0035(17) -0.0063(15) -0.0041(16)
C9 0.037(2) 0.046(3) 0.080(4) -0.030(3) 0.015(2) 0.003(2)
C10 0.073(3) 0.028(2) 0.0241(19) 0.0009(16) -0.0107(19) -0.002(2)
C11 0.044(2) 0.0161(17) 0.033(2) 0.0009(14) -0.0004(17) -0.0012(16)
C12 0.044(2) 0.037(2) 0.044(2) 0.0018(19) 0.0149(19) -0.0016(19)
C13 0.031(2) 0.045(3) 0.067(3) 0.024(2) -0.012(2) -0.0002(19)

loop_
_atom_type_symbol
_atom_type_description
_atom_type_scat_dispersion_real
_atom_type_scat_dispersion_imag
_atom_type_scat_source
C C 0.0033 0.0016 'International Tables Vol C Tables 4.2.6.8 and 6.1.1.4'
H H 0.0000 0.0000 'International Tables Vol C Tables 4.2.6.8 and 6.1.1.4'
N N 0.0061 0.0033 'International Tables Vol C Tables 4.2.6.8 and 6.1.1.4'
O O 0.0106 0.0060 'International Tables Vol C Tables 4.2.6.8 and 6.1.1.4'
Si Si 0.0817 0.0704 'International Tables Vol C Tables 4.2.6.8 and 6.1.1.4'

loop_
_geom_angle_atom_site_label_1
_geom_angle_atom_site_label_2
_geom_angle_atom_site_label_3
_geom_angle
O3 Si1 O1 117.42(12)
O3 Si1 O2 117.76(12)
O1 Si1 O2 120.10(12)
O3 Si1 N1 83.26(11)
O1 Si1 N1 82.67(11)
O2 Si1 N1 82.31(10)
O3 Si1 Si2 102.63(9)
O1 Si1 Si2 94.85(9)
O2 Si1 Si2 94.40(8)
N1 Si1 Si2 174.09(8)
C7 Si2 Si4 105.42(11)
C7 Si2 Si3 108.40(11)
Si4 Si2 Si3 109.89(5)
C7 Si2 Si1 112.21(11)
Si4 Si2 Si1 115.39(5)
Si3 Si2 Si1 105.41(5)
C13 Si3 C8 106.65(18)
C13 Si3 C9 110.3(2)
C8 Si3 C9 106.8(2)
C13 Si3 Si2 112.20(15)
C8 Si3 Si2 111.85(13)
C9 Si3 Si2 108.92(14)
C10 Si4 C12 108.3(2)
C10 Si4 C11 108.88(18)
C12 Si4 C11 108.36(18)
C10 Si4 Si2 112.58(14)
C12 Si4 Si2 108.19(14)
C11 Si4 Si2 110.45(12)
C1 N1 C6 113.8(2)
C1 N1 C4 113.7(2)
C6 N1 C4 113.7(2)
C1 N1 Si1 105.06(19)
C6 N1 Si1 104.21(18)
C4 N1 Si1 105.03(18)
C2 O1 Si1 123.1(2)
C3 O2 Si1 124.02(19)
C5 O3 Si1 122.1(2)
N1 C1 C2 105.9(2)
O1 C2 C1 108.7(3)
O2 C3 C4 108.5(3)
N1 C4 C3 106.5(2)
O3 C5 C6 108.7(2)
N1 C6 C5 105.7(2)

loop_
_geom_bond_atom_site_label_1
_geom_bond_atom_site_label_2
_geom_bond_distance
Si1 O3 1.670(2)
Si1 O1 1.673(2)
Si1 O2 1.682(2)
Si1 N1 2.167(3)
Si1 Si2 2.3523(13)
Si2 C7 1.908(3)
Si2 Si4 2.3391(13)
Si2 Si3 2.3456(14)
Si3 C13 1.871(4)
Si3 C8 1.871(4)
Si3 C9 1.876(4)
Si4 C10 1.873(4)
Si4 C12 1.875(4)
Si4 C11 1.883(3)
N1 C1 1.474(4)
N1 C6 1.474(4)
N1 C4 1.474(4)
O1 C2 1.420(4)
O2 C3 1.421(4)
O3 C5 1.428(4)
C1 C2 1.518(4)
C3 C4 1.517(5)
C5 C6 1.511(4)

loop_
_geom_torsion_atom_site_label_1
_geom_torsion_atom_site_label_2
_geom_torsion_atom_site_label_3
_geom_torsion_atom_site_label_4
_geom_torsion
O3 Si1 Si2 C7 -77.92(15)
O1 Si1 Si2 C7 162.57(14)
O2 Si1 Si2 C7 41.82(15)
N1 Si1 Si2 C7 97.7(8)
O3 Si1 Si2 Si4 42.86(10)
O1 Si1 Si2 Si4 -76.66(10)
O2 Si1 Si2 Si4 162.60(9)
N1 Si1 Si2 Si4 -141.5(8)
O3 Si1 Si2 Si3 164.30(9)
O1 Si1 Si2 Si3 44.78(10)
O2 Si1 Si2 Si3 -75.97(9)
N1 Si1 Si2 Si3 -20.1(8)
C7 Si2 Si3 C13 149.91(19)
Si4 Si2 Si3 C13 35.18(17)
Si1 Si2 Si3 C13 -89.77(16)
C7 Si2 Si3 C8 -90.29(17)
Si4 Si2 Si3 C8 154.98(13)
Si1 Si2 Si3 C8 30.03(14)
C7 Si2 Si3 C9 27.5(2)
Si4 Si2 Si3 C9 -87.22(19)
Si1 Si2 Si3 C9 147.83(19)
C7 Si2 Si4 C10 169.64(19)
Si3 Si2 Si4 C10 -73.75(17)
Si1 Si2 Si4 C10 45.24(17)
C7 Si2 Si4 C12 50.03(19)
Si3 Si2 Si4 C12 166.64(15)
Si1 Si2 Si4 C12 -74.37(15)
C7 Si2 Si4 C11 -68.41(18)
Si3 Si2 Si4 C11 48.20(14)
Si1 Si2 Si4 C11 167.18(13)
O3 Si1 N1 C1 -102.7(2)
O1 Si1 N1 C1 16.13(19)
O2 Si1 N1 C1 138.0(2)
Si2 Si1 N1 C1 81.5(8)
O3 Si1 N1 C6 17.19(19)
O1 Si1 N1 C6 136.1(2)
O2 Si1 N1 C6 -102.10(19)
Si2 Si1 N1 C6 -158.5(7)
O3 Si1 N1 C4 137.1(2)
O1 Si1 N1 C4 -104.1(2)
O2 Si1 N1 C4 17.8(2)
Si2 Si1 N1 C4 -38.7(9)
O3 Si1 O1 C2 86.9(3)
O2 Si1 O1 C2 -68.2(3)
N1 Si1 O1 C2 8.5(2)
Si2 Si1 O1 C2 -166.1(2)
O3 Si1 O2 C3 -72.7(3)
O1 Si1 O2 C3 82.3(3)
N1 Si1 O2 C3 5.5(2)
Si2 Si1 O2 C3 -179.5(2)
O1 Si1 O3 C5 -70.0(2)
O2 Si1 O3 C5 85.7(2)
N1 Si1 O3 C5 8.1(2)
Si2 Si1 O3 C5 -172.3(2)
C6 N1 C1 C2 -146.7(3)
C4 N1 C1 C2 81.0(3)
Si1 N1 C1 C2 -33.3(3)
Si1 O1 C2 C1 -30.9(4)
N1 C1 C2 O1 40.7(3)
Si1 O2 C3 C4 -27.2(4)
C1 N1 C4 C3 -148.1(3)
C6 N1 C4 C3 79.5(3)
Si1 N1 C4 C3 -33.8(3)
O2 C3 C4 N1 39.0(3)
Si1 O3 C5 C6 -31.6(3)
C1 N1 C6 C5 78.8(3)
C4 N1 C6 C5 -148.8(3)
Si1 N1 C6 C5 -35.0(3)
O3 C5 C6 N1 42.7(3)

loop_
_platon_squeeze_void_nr
_platon_squeeze_void_average_x
_platon_squeeze_void_average_y
_platon_squeeze_void_average_z
_platon_squeeze_void_volume
_platon_squeeze_void_count_electrons
_platon_squeeze_void_content
1 0.000 0.314 0.750 15 0 ' '
2 0.500 0.314 0.250 15 0 ' '
3 0.000 0.685 0.250 15 0 ' '
4 0.500 0.685 0.750 15 0 ' '
